data_7109713
loop_
_publ_author_name
'Kaiju Wei'
'Jia Ni'
'Yuanzeng Min'
'Siming Chen'
'Yangzhong Liu'

_publ_section_title
;
 Unexpected helicity control and helix inversion: homochiral helical
 nanotubes consisting of an achiral ligand
;
_journal_name_full Chem.Commun.
_journal_page_first 8220
_journal_paper_doi 10.1039/c3cc43898h
_journal_volume 49
_journal_year 2013
_chemical_formula_sum 'C26 H23 Cd N9 O7'
_chemical_formula_weight 685.93
_chemical_name_systematic
;
?
;
_space_group_IT_number 178
_symmetry_cell_setting hexagonal
_symmetry_space_group_name_Hall 'P 61 2 (0 0 5)'
_symmetry_space_group_name_H-M 'P 61 2 2'
_atom_sites_solution_hydrogens geom
_atom_sites_solution_primary direct
_atom_sites_solution_secondary difmap
_audit_creation_method SHELXL-97
_cell_angle_alpha 90.00
_cell_angle_beta 90.00
_cell_angle_gamma 120.00
_cell_formula_units_Z 6
_cell_length_a 16.0598(6)
_cell_length_b 16.0598(6)
_cell_length_c 21.0558(15)
_cell_measurement_temperature 293(2)
_cell_volume 4703.1(4)
_computing_cell_refinement 'SAINT (Bruker, 2002)'
_computing_data_collection 'SMART (Bruker, 2002)'
_computing_data_reduction SAINT
_computing_molecular_graphics 'ORTEP-II (Johnson, 1976)'
_computing_publication_material SHELXL-97
_computing_structure_refinement 'SHELXL-97 (Sheldrick, 1997)'
_computing_structure_solution 'SHELXS-97 (Sheldrick, 1997)'
_diffrn_ambient_temperature 293(2)
_diffrn_measured_fraction_theta_full 1.000
_diffrn_measured_fraction_theta_max 1.000
_diffrn_measurement_device_type 'Bruker APEX area-dectector diffractometer'
_diffrn_measurement_method '\f and \w-scan'
_diffrn_radiation_monochromator graphite
_diffrn_radiation_source 'fine-focus sealed tube'
_diffrn_radiation_type MoK\a
_diffrn_radiation_wavelength 0.71073
_diffrn_reflns_av_R_equivalents 0.0671
_diffrn_reflns_av_sigmaI/netI 0.0387
_diffrn_reflns_limit_h_max 19
_diffrn_reflns_limit_h_min -19
_diffrn_reflns_limit_k_max 19
_diffrn_reflns_limit_k_min -16
_diffrn_reflns_limit_l_max 25
_diffrn_reflns_limit_l_min -24
_diffrn_reflns_number 24719
_diffrn_reflns_theta_full 24.99
_diffrn_reflns_theta_max 24.99
_diffrn_reflns_theta_min 1.46
_diffrn_standards_decay_% 0
_diffrn_standards_interval_count 0
_diffrn_standards_interval_time 0
_diffrn_standards_number 0
_exptl_absorpt_coefficient_mu 0.752
_exptl_absorpt_correction_T_max 0.9020
_exptl_absorpt_correction_T_min 0.8955
_exptl_absorpt_correction_type multi-scan
_exptl_absorpt_process_details 'SADABS (Bruker, 2002)'
_exptl_crystal_colour yellow
_exptl_crystal_density_diffrn 1.453
_exptl_crystal_density_method 'not measured'
_exptl_crystal_description octahedron
_exptl_crystal_F_000 2076
_exptl_crystal_size_max 0.15
_exptl_crystal_size_mid 0.14
_exptl_crystal_size_min 0.14
_refine_diff_density_max 0.765
_refine_diff_density_min -0.360
_refine_diff_density_rms 0.198
_refine_ls_abs_structure_details 'Flack H D (1983), Acta Cryst. A39, 876-881'
_refine_ls_abs_structure_Flack 0.02(10)
_refine_ls_extinction_method none
_refine_ls_goodness_of_fit_ref 1.147
_refine_ls_hydrogen_treatment constr
_refine_ls_matrix_type full
_refine_ls_number_parameters 191
_refine_ls_number_reflns 2773
_refine_ls_number_restraints 1
_refine_ls_restrained_S_all 1.147
_refine_ls_R_factor_all 0.1052
_refine_ls_R_factor_gt 0.0708
_refine_ls_shift/su_max 0.000
_refine_ls_shift/su_mean 0.000
_refine_ls_structure_factor_coef Fsqd
_refine_ls_weighting_details 'calc w=1/[\s^2^(Fo^2^)+(0.1097P)^2^+0.0000P] where P=(Fo^2^+2Fc^2^)/3'
_refine_ls_weighting_scheme calc
_refine_ls_wR_factor_gt 0.1778
_refine_ls_wR_factor_ref 0.2107
_reflns_number_gt 1928
_reflns_number_total 2773
_reflns_threshold_expression >2sigma(I)
_cod_data_source_file c3cc43898h.txt
_cod_data_source_block complex_1b
_cod_original_sg_symbol_H-M P6(1)22
_cod_database_code 7109713

loop_
_symmetry_equiv_pos_as_xyz
'x, y, z'
'-y, x-y, z+1/3'
'-x+y, -x, z+2/3'
'-x, -y, z+1/2'
'y, -x+y, z+5/6'
'x-y, x, z+1/6'
'y, x, -z+1/3'
'x-y, -y, -z'
'-x, -x+y, -z+2/3'
'-y, -x, -z+5/6'
'-x+y, y, -z+1/2'
'x, x-y, -z+1/6'

loop_
_atom_site_label
_atom_site_type_symbol
_atom_site_fract_x
_atom_site_fract_y
_atom_site_fract_z
_atom_site_U_iso_or_equiv
_atom_site_adp_type
_atom_site_occupancy
_atom_site_symmetry_multiplicity
_atom_site_calc_flag
_atom_site_refinement_flags
C1 C 0.2865(7) 0.7895(8) 1.0027(6) 0.099(3) Uani 1 1 d .
H1 H 0.2556 0.8254 1.0039 0.118 Uiso 1 1 calc R
C2 C 0.2313(8) 0.6892(9) 1.0031(6) 0.102(3) Uani 1 1 d .
H2 H 0.1645 0.6586 1.0042 0.123 Uiso 1 1 calc R
C3 C 0.2766(8) 0.6377(8) 1.0017(5) 0.097(3) Uani 1 1 d .
H3 H 0.2414 0.5710 1.0049 0.117 Uiso 1 1 calc R
C4 C 0.3737(7) 0.6833(6) 0.9957(5) 0.083(3) Uani 1 1 d .
H4 H 0.4062 0.6491 0.9920 0.100 Uiso 1 1 calc R
C5 C 0.4224(6) 0.7831(6) 0.9952(4) 0.070(2) Uani 1 1 d .
C6 C 0.5668(7) 0.8873(6) 0.9320(5) 0.079(2) Uani 1 1 d .
C7 C 0.6133(8) 0.8586(8) 0.8890(5) 0.093(3) Uani 1 1 d .
H7 H 0.6212 0.8064 0.8985 0.111 Uiso 1 1 calc R
C8 C 0.6460(10) 0.9046(10) 0.8355(7) 0.121(4) Uani 1 1 d .
H8 H 0.6785 0.8863 0.8074 0.145 Uiso 1 1 calc R
C9 C 0.6317(9) 0.9828(12) 0.8205(6) 0.127(6) Uani 1 1 d .
H9 H 0.6530 1.0160 0.7823 0.153 Uiso 1 1 calc R
C10 C 0.5857(9) 1.0065(9) 0.8642(6) 0.104(4) Uani 1 1 d .
H10 H 0.5747 1.0567 0.8545 0.125 Uiso 1 1 calc R
C11 C 0.5844(6) 0.8266(6) 1.0351(5) 0.071(2) Uani 1 1 d .
C12 C 0.6852(6) 0.8760(6) 1.0331(5) 0.082(3) Uani 1 1 d .
H12 H 0.7181 0.9139 0.9983 0.098 Uiso 1 1 calc R
C13 C 0.7344(10) 0.8672(5) 1.0833 0.082(4) Uani 1 2 d S
H13 H 0.8012 0.9006 1.0833 0.098 Uiso 1 2 calc SR
Cd1 Cd 0.47069(7) 1.0000 1.0000 0.0863(4) Uani 1 2 d S
N1 N 0.3804(5) 0.8342(5) 1.0008(4) 0.079(2) Uani 1 1 d .
N2 N 0.5265(6) 0.8358(5) 0.9891(4) 0.0719(19) Uani 1 1 d .
N3 N 0.5541(5) 0.9624(5) 0.9220(4) 0.081(2) Uani 1 1 d .
N4 N 0.5374(7) 0.7687(4) 1.0833 0.067(2) Uani 1 2 d S
N5 N 0.3424(10) 0.9734(12) 1.1224(7) 0.137(5) Uani 1 1 d .
O1 O 0.3670(8) 1.0141(8) 1.0725(6) 0.160(5) Uani 1 1 d .
O2 O 0.3047(11) 0.9872(12) 1.1660(6) 0.196(5) Uani 1 1 d .
O3 O 0.3507(10) 0.8970(13) 1.1394(8) 0.204(6) Uani 1 1 d .
C14 C -0.030(3) 0.0000 1.0000 0.46(4) Uiso 1 2 d SD
O4 O 0.059(3) 0.0000 1.0000 0.58(4) Uiso 1 2 d SD

loop_
_atom_site_aniso_label
_atom_site_aniso_U_11
_atom_site_aniso_U_22
_atom_site_aniso_U_33
_atom_site_aniso_U_23
_atom_site_aniso_U_13
_atom_site_aniso_U_12
C1 0.062(6) 0.090(7) 0.130(9) -0.004(7) -0.015(6) 0.028(5)
C2 0.063(6) 0.107(9) 0.100(7) 0.004(8) -0.010(6) 0.015(6)
C3 0.080(7) 0.073(6) 0.088(6) 0.004(6) -0.014(6) 0.001(6)
C4 0.098(7) 0.056(5) 0.081(6) 0.007(5) -0.004(6) 0.028(5)
C5 0.064(5) 0.071(5) 0.063(5) 0.001(5) -0.002(5) 0.024(4)
C6 0.068(5) 0.060(5) 0.090(6) 0.006(5) 0.002(5) 0.017(4)
C7 0.091(7) 0.070(6) 0.102(7) -0.011(6) 0.022(6) 0.029(5)
C8 0.111(9) 0.103(9) 0.115(10) -0.005(9) 0.045(9) 0.028(7)
C9 0.097(8) 0.130(12) 0.069(7) -0.012(8) 0.028(7) -0.008(8)
C10 0.100(8) 0.074(6) 0.100(8) 0.012(6) -0.016(7) 0.015(6)
C11 0.071(5) 0.059(5) 0.084(6) 0.000(5) 0.016(5) 0.033(4)
C12 0.066(6) 0.060(5) 0.116(7) 0.017(5) 0.018(5) 0.030(4)
C13 0.061(7) 0.065(5) 0.118(11) 0.003(7) 0.000 0.030(3)
Cd1 0.0755(5) 0.0676(6) 0.1131(8) -0.0040(6) -0.0020(3) 0.0338(3)
N1 0.064(4) 0.066(4) 0.103(6) 0.006(4) 0.006(5) 0.030(4)
N2 0.060(4) 0.068(4) 0.083(5) 0.009(4) 0.007(5) 0.029(4)
N3 0.073(5) 0.070(5) 0.084(5) 0.008(4) -0.009(4) 0.024(4)
N4 0.061(5) 0.060(4) 0.080(6) -0.009(4) 0.000 0.031(3)
N5 0.112(9) 0.152(13) 0.132(11) -0.020(9) 0.029(8) 0.055(9)
O1 0.164(9) 0.138(9) 0.165(9) 0.031(8) 0.086(9) 0.067(7)
O2 0.204(14) 0.219(14) 0.143(8) 0.012(11) 0.048(10) 0.090(12)
O3 0.151(11) 0.242(17) 0.227(15) 0.064(13) 0.037(9) 0.105(11)

loop_
_atom_type_symbol
_atom_type_description
_atom_type_scat_dispersion_real
_atom_type_scat_dispersion_imag
_atom_type_scat_source
C C 0.0033 0.0016 'International Tables Vol C Tables 4.2.6.8 and 6.1.1.4'
H H 0.0000 0.0000 'International Tables Vol C Tables 4.2.6.8 and 6.1.1.4'
N N 0.0061 0.0033 'International Tables Vol C Tables 4.2.6.8 and 6.1.1.4'
O O 0.0106 0.0060 'International Tables Vol C Tables 4.2.6.8 and 6.1.1.4'
Cd Cd -0.8075 1.2024 'International Tables Vol C Tables 4.2.6.8 and 6.1.1.4'

loop_
_geom_angle_atom_site_label_1
_geom_angle_atom_site_label_2
_geom_angle_atom_site_label_3
_geom_angle
_geom_angle_site_symmetry_1
_geom_angle_site_symmetry_3
N1 C1 C2 121.7(10) . .
N1 C1 H1 119.1 . .
C2 C1 H1 119.1 . .
C3 C2 C1 118.8(10) . .
C3 C2 H2 120.6 . .
C1 C2 H2 120.6 . .
C2 C3 C4 119.9(9) . .
C2 C3 H3 120.1 . .
C4 C3 H3 120.1 . .
C3 C4 C5 117.1(10) . .
C3 C4 H4 121.5 . .
C5 C4 H4 121.5 . .
N1 C5 C4 123.8(8) . .
N1 C5 N2 116.6(7) . .
C4 C5 N2 119.6(9) . .
N3 C6 C7 123.2(10) . .
N3 C6 N2 115.3(9) . .
C7 C6 N2 121.5(9) . .
C8 C7 C6 120.3(12) . .
C8 C7 H7 119.9 . .
C6 C7 H7 119.9 . .
C7 C8 C9 119.8(13) . .
C7 C8 H8 120.1 . .
C9 C8 H8 120.1 . .
C10 C9 C8 116.7(12) . .
C10 C9 H9 121.6 . .
C8 C9 H9 121.6 . .
C9 C10 N3 125.0(13) . .
C9 C10 H10 117.5 . .
N3 C10 H10 117.5 . .
N4 C11 N2 115.3(8) . .
N4 C11 C12 120.6(9) . .
N2 C11 C12 124.0(9) . .
C13 C12 C11 118.7(10) . .
C13 C12 H12 120.6 . .
C11 C12 H12 120.6 . .
C12 C13 C12 120.1(12) . 12_567
C12 C13 H13 119.9 . .
C12 C13 H13 119.9 12_567 .
N1 Cd1 N1 174.1(4) . 8_677
N1 Cd1 O1 83.3(3) . 8_677
N1 Cd1 O1 92.3(3) 8_677 8_677
N1 Cd1 O1 92.3(3) . .
N1 Cd1 O1 83.3(3) 8_677 .
O1 Cd1 O1 81.7(6) 8_677 .
N1 Cd1 N3 104.5(3) . 8_677
N1 Cd1 N3 79.7(3) 8_677 8_677
O1 Cd1 N3 171.0(3) 8_677 8_677
O1 Cd1 N3 93.2(4) . 8_677
N1 Cd1 N3 79.7(3) . .
N1 Cd1 N3 104.5(3) 8_677 .
O1 Cd1 N3 93.2(4) 8_677 .
O1 Cd1 N3 171.0(3) . .
N3 Cd1 N3 92.8(4) 8_677 .
C5 N1 C1 118.4(8) . .
C5 N1 Cd1 120.1(5) . .
C1 N1 Cd1 121.3(6) . .
C11 N2 C6 120.9(8) . .
C11 N2 C5 120.5(7) . .
C6 N2 C5 118.2(8) . .
C6 N3 C10 114.9(10) . .
C6 N3 Cd1 118.7(7) . .
C10 N3 Cd1 126.2(8) . .
C11 N4 C11 121.1(11) . 12_567
O2 N5 O1 130(2) . .
O2 N5 O3 104.9(18) . .
O1 N5 O3 125.2(16) . .
N5 O1 Cd1 125.0(11) . .

loop_
_geom_bond_atom_site_label_1
_geom_bond_atom_site_label_2
_geom_bond_distance
_geom_bond_site_symmetry_2
C1 N1 1.307(12) .
C1 C2 1.397(16) .
C1 H1 0.9300 .
C2 C3 1.348(16) .
C2 H2 0.9300 .
C3 C4 1.358(14) .
C3 H3 0.9300 .
C4 C5 1.389(13) .
C4 H4 0.9300 .
C5 N1 1.302(11) .
C5 N2 1.453(11) .
C6 N3 1.336(12) .
C6 C7 1.391(14) .
C6 N2 1.419(12) .
C7 C8 1.304(17) .
C7 H7 0.9300 .
C8 C9 1.42(2) .
C8 H8 0.9300 .
C9 C10 1.350(18) .
C9 H9 0.9300 .
C10 N3 1.371(14) .
C10 H10 0.9300 .
C11 N4 1.329(10) .
C11 N2 1.401(12) .
C11 C12 1.403(12) .
C12 C13 1.369(12) .
C12 H12 0.9300 .
C13 C12 1.369(12) 12_567
C13 H13 0.9300 .
Cd1 N1 2.309(7) .
Cd1 N1 2.309(7) 8_677
Cd1 O1 2.351(10) 8_677
Cd1 O1 2.351(10) .
Cd1 N3 2.380(9) 8_677
Cd1 N3 2.380(9) .
N4 C11 1.329(10) 12_567
N5 O2 1.182(16) .
N5 O1 1.195(17) .
N5 O3 1.348(19) .
C14 O4 1.435(10) .

loop_
_geom_torsion_atom_site_label_1
_geom_torsion_atom_site_label_2
_geom_torsion_atom_site_label_3
_geom_torsion_atom_site_label_4
_geom_torsion
_geom_torsion_site_symmetry_1
_geom_torsion_site_symmetry_4
N1 C1 C2 C3 0.4(19) . .
C1 C2 C3 C4 -4.4(19) . .
C2 C3 C4 C5 4.0(16) . .
C3 C4 C5 N1 0.6(16) . .
C3 C4 C5 N2 179.8(9) . .
N3 C6 C7 C8 -0.9(18) . .
N2 C6 C7 C8 176.9(11) . .
C6 C7 C8 C9 -2(2) . .
C7 C8 C9 C10 1(2) . .
C8 C9 C10 N3 1.4(18) . .
N4 C11 C12 C13 -3.3(12) . .
N2 C11 C12 C13 174.8(7) . .
C11 C12 C13 C12 1.6(6) . 12_567
C4 C5 N1 C1 -4.6(16) . .
N2 C5 N1 C1 176.1(10) . .
C4 C5 N1 Cd1 179.6(7) . .
N2 C5 N1 Cd1 0.3(13) . .
C2 C1 N1 C5 4.1(18) . .
C2 C1 N1 Cd1 179.9(9) . .
N1 Cd1 N1 C5 173.8(8) 8_677 .
O1 Cd1 N1 C5 133.0(9) 8_677 .
O1 Cd1 N1 C5 -145.6(8) . .
N3 Cd1 N1 C5 -51.8(9) 8_677 .
N3 Cd1 N1 C5 38.5(8) . .
N1 Cd1 N1 C1 -1.9(9) 8_677 .
O1 Cd1 N1 C1 -42.7(10) 8_677 .
O1 Cd1 N1 C1 38.6(10) . .
N3 Cd1 N1 C1 132.5(9) 8_677 .
N3 Cd1 N1 C1 -137.2(10) . .
N4 C11 N2 C6 -173.3(7) . .
C12 C11 N2 C6 8.5(13) . .
N4 C11 N2 C5 -0.9(11) . .
C12 C11 N2 C5 -179.1(8) . .
N3 C6 N2 C11 -120.5(9) . .
C7 C6 N2 C11 61.5(13) . .
N3 C6 N2 C5 66.9(11) . .
C7 C6 N2 C5 -111.1(10) . .
N1 C5 N2 C11 117.7(10) . .
C4 C5 N2 C11 -61.6(12) . .
N1 C5 N2 C6 -69.7(12) . .
C4 C5 N2 C6 111.0(10) . .
C7 C6 N3 C10 3.5(14) . .
N2 C6 N3 C10 -174.5(8) . .
C7 C6 N3 Cd1 179.1(8) . .
N2 C6 N3 Cd1 1.1(10) . .
C9 C10 N3 C6 -3.7(15) . .
C9 C10 N3 Cd1 -179.0(8) . .
N1 Cd1 N3 C6 -39.7(7) . .
N1 Cd1 N3 C6 144.6(7) 8_677 .
O1 Cd1 N3 C6 -122.2(7) 8_677 .
O1 Cd1 N3 C6 -67(2) . .
N3 Cd1 N3 C6 64.6(6) 8_677 .
N1 Cd1 N3 C10 135.4(8) . .
N1 Cd1 N3 C10 -40.3(8) 8_677 .
O1 Cd1 N3 C10 52.9(8) 8_677 .
O1 Cd1 N3 C10 108(2) . .
N3 Cd1 N3 C10 -120.3(9) 8_677 .
N2 C11 N4 C11 -176.6(9) . 12_567
C12 C11 N4 C11 1.7(6) . 12_567
O2 N5 O1 Cd1 165.8(14) . .
O3 N5 O1 Cd1 -16(2) . .
N1 Cd1 O1 N5 51.9(13) . .
N1 Cd1 O1 N5 -131.9(13) 8_677 .
O1 Cd1 O1 N5 134.8(15) 8_677 .
N3 Cd1 O1 N5 -52.7(13) 8_677 .
N3 Cd1 O1 N5 79(3) . .
